data_8100557
loop_
_publ_author_name
'Tinant, B.'
'Bodart, N.'
'Wullens, H.'
'Devillers, M.'

_publ_section_title
;
Crystal structure of bis(aminoguanidinium)(hydrogen triethylenetetramine-
hexaacetato)praseodymate(III) hydrate, C~18~H~25~N~4~O~12~Pr &#x00B7; 
2CH~7~N~4~ &#x00B7; 3.7H~2~O
;
_journal_issue 1
_journal_name_full 'Zeitschrift f\"ur Kristallographie - New Crystal Structures'
_journal_page_first 112
_journal_page_last 114
_journal_volume 217
_journal_year 2002
_chemical_formula_moiety 'C18 H25 N4 O12 Pr 2(CH7N4) 3.7(H2 O)'
_chemical_formula_structural '(C18 H25 N4 O12 Pr).2(CH7N4).3.7(H2 O)'
_chemical_formula_sum 'C20 H46.4 N12 O15.7 Pr'
_chemical_formula_weight 847.20
_space_group_IT_number 2
_symmetry_cell_setting triclinic
_symmetry_space_group_name_Hall '-P 1'
_symmetry_space_group_name_H-M 'P -1'
_cell_angle_alpha 107.05(2)
_cell_angle_beta 90.43(2)
_cell_angle_gamma 93.35(2)
_cell_formula_units_Z 2
_cell_length_a 10.329(2)
_cell_length_b 10.725(3)
_cell_length_c 15.635(4)
_cell_measurement_temperature 293(2)
_cell_volume 1652.5(7)
_diffrn_ambient_temperature 293(2)
_exptl_crystal_density_diffrn 1.703
_cod_depositor_comments
;
 Marking attached hydrogen atoms.

 Antanas Vaitkus,
 2017-07-12
;
_cod_original_formula_sum 'C20 H46.40 N12 O15.70 Pr'
_cod_database_code 8100557

loop_
_symmetry_equiv_pos_as_xyz
'x, y, z'
'-x, -y, -z'

loop_
_atom_site_aniso_label
_atom_site_aniso_U_11
_atom_site_aniso_U_22
_atom_site_aniso_U_33
_atom_site_aniso_U_23
_atom_site_aniso_U_13
_atom_site_aniso_U_12
Pr 0.02346(8) 0.02185(7) 0.02410(8) 0.00653(5) -0.00026(5) 0.00127(5)
C101 0.040(2) 0.0235(14) 0.039(2) 0.0078(12) -0.0070(14) 0.0012(13)
C1 0.057(2) 0.028(2) 0.039(2) 0.0142(14) -0.011(2) 0.000(2)
O1 0.067(2) 0.0337(14) 0.046(2) 0.0182(12) -0.021(2) -0.0088(14)
O101 0.053(2) 0.0276(12) 0.045(2) 0.0104(11) -0.0140(14) -0.0060(12)
C102 0.038(2) 0.039(2) 0.034(2) 0.0139(14) 0.0002(14) 0.0026(15)
C2 0.041(2) 0.035(2) 0.0276(15) 0.0090(13) -0.0041(13) 0.0052(14)
O102 0.059(2) 0.078(2) 0.037(2) 0.026(2) 0.0077(14) 0.018(2)
O2 0.0347(13) 0.047(2) 0.0399(14) 0.0240(12) 0.0034(11) 0.0065(11)
N1 0.0381(15) 0.0276(13) 0.0278(13) 0.0053(10) -0.0044(11) 0.0030(11)
C3 0.042(2) 0.035(2) 0.037(2) 0.0058(14) -0.0023(15) 0.0144(15)
C4 0.029(2) 0.042(2) 0.034(2) 0.0011(14) -0.0030(13) 0.0102(14)
C105 0.035(2) 0.0275(14) 0.0296(15) 0.0053(12) 0.0041(12) -0.0007(12)
C5 0.037(2) 0.045(2) 0.032(2) 0.0021(15) 0.0065(14) 0.014(2)
O105 0.044(2) 0.055(2) 0.0297(13) 0.0066(12) 0.0069(11) -0.0001(13)
O5 0.0326(12) 0.0346(12) 0.0303(12) 0.0069(10) 0.0024(9) 0.0050(10)
N2 0.0285(13) 0.0343(14) 0.0296(13) 0.0017(11) 0.0013(10) 0.0062(11)
C6 0.027(2) 0.041(2) 0.050(2) 0.011(2) 0.0024(15) -0.0045(14)
C7 0.032(2) 0.036(2) 0.045(2) 0.013(2) 0.0067(15) -0.0079(14)
C108 0.030(2) 0.035(2) 0.036(2) 0.0050(14) -0.0029(13) 0.0032(13)
C8 0.045(2) 0.027(2) 0.040(2) 0.0072(14) -0.004(2) -0.0060(14)
O108 0.067(2) 0.041(2) 0.037(2) -0.0011(12) -0.0150(15) 0.0025(15)
O8 0.0387(13) 0.0299(12) 0.0306(12) 0.0065(9) -0.0065(10) -0.0011(10)
C9 0.041(2) 0.0269(15) 0.044(2) 0.0183(14) -0.0045(15) -0.0061(13)
N3 0.0333(14) 0.0269(12) 0.0317(14) 0.0069(10) -0.0007(11) -0.0022(11)
C10 0.038(2) 0.032(2) 0.034(2) 0.0183(13) -0.0013(13) -0.0014(13)
N4 0.0317(13) 0.0256(12) 0.0311(13) 0.0089(10) 0.0000(11) 0.0016(10)
C111 0.030(2) 0.033(2) 0.038(2) 0.0126(14) -0.0063(13) -0.0026(13)
C11 0.035(2) 0.034(2) 0.032(2) 0.0122(13) -0.0074(13) -0.0024(13)
O11 0.0333(13) 0.0412(14) 0.0449(15) 0.0212(12) -0.0116(11) -0.0098(11)
O111 0.050(2) 0.059(2) 0.054(2) 0.024(2) -0.023(2) -0.022(2)
C112 0.063(3) 0.060(3) 0.039(2) 0.014(2) 0.015(2) 0.034(2)
C12 0.037(2) 0.033(2) 0.037(2) 0.0112(14) 0.0021(14) 0.0121(14)
O12 0.0441(15) 0.0423(14) 0.0320(13) 0.0103(11) 0.0056(11) 0.0176(12)
O12A 0.110(12) 0.077(8) 0.046(3) 0.007(4) 0.008(4) 0.065(9)
O12B 0.087(25) 0.135(50) 0.053(11) 0.029(19) 0.024(13) 0.082(31)
C51 0.038(2) 0.059(3) 0.044(2) 0.003(2) 0.006(2) -0.002(2)
N52 0.056(3) 0.091(4) 0.050(2) 0.018(2) 0.013(2) 0.027(3)
N53 0.052(2) 0.077(3) 0.037(2) -0.001(2) 0.007(2) 0.011(2)
N54 0.047(2) 0.069(3) 0.039(2) 0.002(2) 0.008(2) 0.011(2)
N55 0.052(2) 0.077(3) 0.044(2) 0.001(2) 0.003(2) 0.015(2)
C61A 0.040(2) 0.037(2) 0.050(2) 0.010(2) 0.003(2) 0.004(2)
N62A 0.061(3) 0.045(2) 0.054(2) 0.015(2) -0.006(2) -0.011(2)
N63A 0.059(3) 0.054(2) 0.063(3) 0.028(2) -0.011(2) -0.013(2)
N64A 0.059(3) 0.053(2) 0.060(3) 0.017(2) -0.006(2) -0.012(2)
N65A 0.134(10) 0.127(10) 0.094(8) 0.055(7) -0.046(7) -0.078(8)
C61B 0.040(2) 0.037(2) 0.050(2) 0.010(2) 0.003(2) 0.004(2)
N62B 0.061(3) 0.045(2) 0.054(2) 0.015(2) -0.006(2) -0.011(2)
N63B 0.059(3) 0.053(2) 0.060(3) 0.017(2) -0.006(2) -0.012(2)
N64B 0.059(3) 0.054(2) 0.063(3) 0.028(2) -0.011(2) -0.013(2)
N65B 0.070(10) 0.067(9) 0.083(11) 0.054(9) -0.005(8) -0.012(7)
O51 0.074(5) 0.154(9) 0.122(8) 0.083(7) -0.019(5) -0.012(5)
O52 0.524(25) 0.082(6) 0.289(15) -0.013(7) -0.221(17) 0.103(10)
O53 0.543(31) 0.335(22) 0.336(21) 0.183(18) -0.021(20) -0.266(22)
O54 1.034(65) 0.612(47) 0.270(22) 0.208(27) 0.311(32) 0.443(44)

loop_
_atom_site_label
_atom_site_type_symbol
_atom_site_fract_x
_atom_site_fract_y
_atom_site_fract_z
_atom_site_U_iso_or_equiv
_atom_site_thermal_displace_type
_atom_site_occupancy
_atom_site_calc_flag
_atom_site_refinement_flags
_atom_site_disorder_group
_atom_site_attached_hydrogens
Pr Pr 0.28422(2) 0.31236(2) 0.205357(11) 0.02319(5) Uani 1 d . . 0
C101 C 0.2543(4) -0.0302(3) 0.1488(3) 0.0343(7) Uani 1 d . . 0
C1 C 0.3207(5) -0.0088(4) 0.2372(3) 0.0406(9) Uani 1 d . . 0
H1A H 0.2563(5) -0.0129(4) 0.2813(3) 0.059(3) Uiso 1 calc R . 0
H1B H 0.3783(5) -0.0785(4) 0.2331(3) 0.059(3) Uiso 1 calc R . 0
O1 O 0.2514(4) 0.0562(3) 0.1128(2) 0.0483(8) Uani 1 d . . 0
O101 O 0.1976(3) -0.1466(3) 0.1169(2) 0.0424(7) Uani 1 d . . 0
H101 H 0.1648(63) -0.1537(62) 0.0683(43) 0.059(3) Uiso 1 d . . 0
C102 C 0.2492(4) 0.2162(4) 0.3883(3) 0.0366(7) Uani 1 d . . 0
C2 C 0.3842(4) 0.1704(4) 0.3648(2) 0.0347(7) Uani 1 d . . 0
H2A H 0.4478(4) 0.2431(4) 0.3876(2) 0.059(3) Uiso 1 calc R . 0
H2B H 0.4018(4) 0.1035(4) 0.3930(2) 0.059(3) Uiso 1 calc R . 0
O102 O 0.2130(4) 0.2272(4) 0.4657(2) 0.0555(9) Uani 1 d . . 0
O2 O 0.1817(3) 0.2431(3) 0.3285(2) 0.0379(6) Uani 1 d . . 0
N1 N 0.3959(3) 0.1174(3) 0.2675(2) 0.0318(6) Uani 1 d . . 0
C3 C 0.5322(4) 0.0996(4) 0.2414(3) 0.0385(8) Uani 1 d . . 0
H3A H 0.5342(4) 0.0339(4) 0.1836(3) 0.059(3) Uiso 1 calc R . 0
H3B H 0.5769(4) 0.0673(4) 0.2846(3) 0.059(3) Uiso 1 calc R . 0
C4 C 0.6039(4) 0.2234(4) 0.2358(3) 0.0369(8) Uani 1 d . . 0
H4A H 0.6068(4) 0.2873(4) 0.2945(3) 0.059(3) Uiso 1 calc R . 0
H4B H 0.6926(4) 0.2049(4) 0.2190(3) 0.059(3) Uiso 1 calc R . 0
C105 C 0.4513(4) 0.2103(3) 0.0148(2) 0.0313(6) Uani 1 d . . 0
C5 C 0.5574(4) 0.1965(4) 0.0787(3) 0.0395(8) Uani 1 d . . 0
H5A H 0.5559(4) 0.1062(4) 0.0791(3) 0.059(3) Uiso 1 calc R . 0
H5B H 0.6409(4) 0.2179(4) 0.0568(3) 0.059(3) Uiso 1 calc R . 0
O105 O 0.4718(3) 0.1739(3) -0.0668(2) 0.0444(7) Uani 1 d . . 0
O5 O 0.3462(3) 0.2550(3) 0.0485(2) 0.0330(5) Uani 1 d . . 0
N2 N 0.5442(3) 0.2806(3) 0.1707(2) 0.0323(6) Uani 1 d . . 0
C6 C 0.6105(4) 0.4111(4) 0.1820(3) 0.0401(8) Uani 1 d . . 0
H6A H 0.6944(4) 0.3997(4) 0.1542(3) 0.059(3) Uiso 1 calc R . 0
H6B H 0.6256(4) 0.4545(4) 0.2453(3) 0.059(3) Uiso 1 calc R . 0
C7 C 0.5349(4) 0.4980(4) 0.1419(3) 0.0380(8) Uani 1 d . . 0
H7A H 0.5891(4) 0.5757(4) 0.1437(3) 0.059(3) Uiso 1 calc R . 0
H7B H 0.5137(4) 0.4520(4) 0.0797(3) 0.059(3) Uiso 1 calc R . 0
C108 C 0.4450(4) 0.5592(4) 0.3547(3) 0.0347(7) Uani 1 d . . 0
C8 C 0.4428(4) 0.6258(4) 0.2807(3) 0.0384(8) Uani 1 d . . 0
H8A H 0.3786(4) 0.6908(4) 0.2949(3) 0.059(3) Uiso 1 calc R . 0
H8B H 0.5267(4) 0.6715(4) 0.2807(3) 0.059(3) Uiso 1 calc R . 0
O108 O 0.4756(4) 0.6314(3) 0.4307(2) 0.0512(8) Uani 1 d . . 0
O8 O 0.4125(3) 0.4392(3) 0.3350(2) 0.0337(5) Uani 1 d . . 0
C9 C 0.3373(4) 0.6081(4) 0.1392(3) 0.0358(7) Uani 1 d . . 0
H9A H 0.3968(4) 0.6580(4) 0.1121(3) 0.059(3) Uiso 1 calc R . 0
H9B H 0.2853(4) 0.6694(4) 0.1809(3) 0.059(3) Uiso 1 calc R . 0
N3 N 0.4136(3) 0.5376(3) 0.1895(2) 0.0312(6) Uani 1 d . . 0
C10 C 0.2493(4) 0.5181(4) 0.0670(3) 0.0329(7) Uani 1 d . . 0
H10A H 0.2056(4) 0.5686(4) 0.0347(3) 0.059(3) Uiso 1 calc R . 0
H10B H 0.3006(4) 0.4565(4) 0.0250(3) 0.059(3) Uiso 1 calc R . 0
N4 N 0.1518(3) 0.4459(3) 0.1064(2) 0.0294(5) Uani 1 d . . 0
C111 C 0.0079(4) 0.2482(4) 0.0787(3) 0.0338(7) Uani 1 d . . 0
C11 C 0.0781(4) 0.3439(4) 0.0375(2) 0.0334(7) Uani 1 d . . 0
H11A H 0.1365(4) 0.2979(4) -0.0075(2) 0.059(3) Uiso 1 calc R . 0
H11B H 0.0156(4) 0.3834(4) 0.0086(2) 0.059(3) Uiso 1 calc R . 0
O11 O 0.0528(3) 0.2369(3) 0.1506(2) 0.0386(6) Uani 1 d . . 0
O111 O -0.0913(3) 0.1842(4) 0.0377(2) 0.0538(9) Uani 1 d . . 0
C112 C 0.0851(5) 0.5641(5) 0.2616(3) 0.0525(12) Uani 1 d . . 0
C12 C 0.0611(4) 0.5345(4) 0.1630(3) 0.0351(7) Uani 1 d . . 0
H12A H -0.0265(4) 0.4956(4) 0.1486(3) 0.059(3) Uiso 1 calc R . 0
H12B H 0.0661(4) 0.6161(4) 0.1478(3) 0.059(3) Uiso 1 calc R . 0
O12 O 0.1618(3) 0.4997(3) 0.2910(2) 0.0390(6) Uani 1 d . . 0
O12A O 0.0376(29) 0.6678(21) 0.3112(5) 0.078(6) Uani 0.73(7) d P 1 0
O12B O -0.0251(62) 0.5952(100) 0.3012(24) 0.088(22) Uani 0.27(7) d P 2 0
C51 C -0.1061(5) 0.3734(5) 0.4627(3) 0.0497(11) Uani 1 d . . 0
N52 N -0.0252(5) 0.3316(6) 0.5117(3) 0.0652(13) Uani 1 d . . 0
H52A H -0.0377(5) 0.3457(6) 0.5679(3) 0.059(3) Uiso 1 calc R . 0
H52B H 0.0403(5) 0.2900(6) 0.4875(3) 0.059(3) Uiso 1 calc R . 0
N53 N -0.0878(4) 0.3498(5) 0.3742(3) 0.0585(11) Uani 1 d . . 0
H53A H -0.0229(4) 0.3073(5) 0.3498(3) 0.059(3) Uiso 1 calc R . 0
H53B H -0.1409(4) 0.3773(5) 0.3422(3) 0.059(3) Uiso 1 calc R . 0
N54 N -0.2061(4) 0.4368(5) 0.5000(3) 0.0544(10) Uani 1 d . . 0
H54 H -0.2157(4) 0.4546(5) 0.5568(3) 0.059(3) Uiso 1 calc R . 0
N55 N -0.2958(5) 0.4751(5) 0.4483(3) 0.0609(12) Uani 1 d . . 0
H55A H -0.2864(5) 0.4575(5) 0.3914(3) 0.059(3) Uiso 1 calc R . 0
H55B H -0.3611(5) 0.5166(5) 0.4729(3) 0.059(3) Uiso 1 calc R . 0
C61A C 0.8355(4) 0.9447(4) 0.1624(3) 0.0430(9) Uani 0.672(10) d P 1 0
N62A N 0.8166(5) 0.9686(4) 0.0863(3) 0.0537(10) Uani 0.672(10) d P 1 0
H62A H 0.8618(5) 1.0307(4) 0.0739(3) 0.059(3) Uiso 0.672(10) calc PR 1 0
H62B H 0.7590(5) 0.9221(4) 0.0484(3) 0.059(3) Uiso 0.672(10) calc PR 1 0
N63A N 0.7644(5) 0.8498(5) 0.1811(3) 0.0571(11) Uani 0.672(10) d P 1 0
H63A H 0.7063(5) 0.8044(5) 0.1431(3) 0.059(3) Uiso 0.672(10) calc PR 1 0
H63B H 0.7762(5) 0.8334(5) 0.2311(3) 0.059(3) Uiso 0.672(10) calc PR 1 0
N64A N 0.9241(5) 1.0168(5) 0.2192(3) 0.0581(11) Uani 0.672(10) d P 1 0
H64A H 0.9779(5) 1.0695(5) 0.2031(3) 0.059(3) Uiso 0.672(10) calc PR 1 0
N65A N 0.9293(12) 1.0067(12) 0.3054(7) 0.117(5) Uani 0.672(10) d P 1 0
H65A H 0.8751(12) 0.9539(12) 0.3210(7) 0.059(3) Uiso 0.672(10) calc PR 1 0
H65B H 0.9867(12) 1.0533(12) 0.3434(7) 0.059(3) Uiso 0.672(10) calc PR 1 0
C61B C 0.8355(4) 0.9447(4) 0.1624(3) 0.0430(9) Uani 0.328(10) d P 2 0
N62B N 0.8166(5) 0.9686(4) 0.0863(3) 0.0537(10) Uani 0.328(10) d P 2 0
H62C H 0.8618(16) 1.0307(15) 0.0739(11) 0.059(3) Uiso 0.328(10) calc PR 2 0
H62D H 0.7590(16) 0.9221(15) 0.0484(11) 0.059(3) Uiso 0.328(10) calc PR 2 0
N63B N 0.9241(5) 1.0168(5) 0.2192(3) 0.0581(11) Uani 0.328(10) d P 2 0
H63C H 0.9685(16) 1.0786(15) 0.2059(11) 0.059(3) Uiso 0.328(10) calc PR 2 0
H63D H 0.9376(16) 1.0023(15) 0.2696(11) 0.059(3) Uiso 0.328(10) calc PR 2 0
N64B N 0.7644(5) 0.8498(5) 0.1811(3) 0.0571(11) Uani 0.328(10) d P 2 0
H64B H 0.6963(16) 0.8213(15) 0.1474(11) 0.059(3) Uiso 0.328(10) calc PR 2 0
N65B N 0.7835(16) 0.7905(15) 0.2461(11) 0.067(5) Uani 0.328(10) d P 2 0
H65C H 0.8498(16) 0.8144(15) 0.2820(11) 0.059(3) Uiso 0.328(10) calc PR 2 0
H65D H 0.7292(16) 0.7292(15) 0.2511(11) 0.059(3) Uiso 0.328(10) calc PR 2 0
O51 O 0.7662(9) 0.7202(11) 0.3259(7) 0.108(4) Uani 0.672(10) d PU . 2
O52 O 0.3934(19) 0.8845(9) 0.4723(10) 0.310(11) Uani 1 d U . 2
O53 O 0.1164(21) 0.9081(18) 0.3868(12) 0.399(14) Uani 1 d U . 2
O54 O 0.7064(35) 0.9461(28) 0.4359(14) 0.604(25) Uani 1 d U . 2

loop_
_geom_bond_atom_site_label_1
_geom_bond_atom_site_label_2
_geom_bond_distance
_geom_bond_site_symmetry_2
_geom_bond_publ_flag
Pr O8 2.418(3) . ?
Pr O5 2.447(3) . ?
Pr O2 2.481(3) . ?
Pr O12 2.484(3) . ?
Pr O11 2.538(3) . ?
Pr O1 2.704(3) . ?
Pr N2 2.764(3) . ?
Pr N3 2.768(3) . ?
Pr N4 2.795(3) . ?
Pr N1 2.846(3) . ?
C101 O1 1.218(5) . ?
C101 O101 1.302(4) . ?
C101 C1 1.489(5) . ?
C1 N1 1.468(5) . ?
C1 H1A 0.97 . ?
C1 H1B 0.97 . ?
O101 H101 0.81(6) . ?
C102 O102 1.244(5) . ?
C102 O2 1.271(5) . ?
C102 C2 1.518(6) . ?
C2 N1 1.469(5) . ?
C2 H2A 0.97 . ?
C2 H2B 0.97 . ?
N1 C3 1.477(5) . ?
C3 C4 1.508(6) . ?
C3 H3A 0.97 . ?
C3 H3B 0.97 . ?
C4 N2 1.482(5) . ?
C4 H4A 0.97 . ?
C4 H4B 0.97 . ?
C105 O105 1.244(4) . ?
C105 O5 1.268(4) . ?
C105 C5 1.519(6) . ?
C5 N2 1.469(5) . ?
C5 H5A 0.97 . ?
C5 H5B 0.97 . ?
N2 C6 1.484(5) . ?
C6 C7 1.513(6) . ?
C6 H6A 0.97 . ?
C6 H6B 0.97 . ?
C7 N3 1.481(5) . ?
C7 H7A 0.97 . ?
C7 H7B 0.97 . ?
C108 O108 1.239(5) . ?
C108 O8 1.256(5) . ?
C108 C8 1.529(6) . ?
C8 N3 1.479(5) . ?
C8 H8A 0.97 . ?
C8 H8B 0.97 . ?
C9 N3 1.491(5) . ?
C9 C10 1.508(5) . ?
C9 H9A 0.97 . ?
C9 H9B 0.97 . ?
C10 N4 1.480(5) . ?
C10 H10A 0.97 . ?
C10 H10B 0.97 . ?
N4 C11 1.461(5) . ?
N4 C12 1.479(5) . ?
C111 O11 1.254(5) . ?
C111 O111 1.258(5) . ?
C111 C11 1.517(5) . ?
C11 H11A 0.97 . ?
C11 H11B 0.97 . ?
C112 O12 1.249(5) . ?
C112 O12A 1.282(8) . ?
C112 O12B 1.31(3) . ?
C112 C12 1.496(6) . ?
C12 H12A 0.97 . ?
C12 H12B 0.97 . ?
C51 N52 1.312(7) . ?
C51 N54 1.314(6) . ?
C51 N53 1.349(6) . ?
N52 H52A 0.86 . ?
N52 H52B 0.86 . ?
N53 H53A 0.86 . ?
N53 H53B 0.86 . ?
N54 N55 1.382(7) . ?
N54 H54 0.86 . ?
N55 H55A 0.86 . ?
N55 H55B 0.86 . ?
C61A N62A 1.305(6) . ?
C61A N64A 1.313(6) . ?
C61A N63A 1.324(6) . ?
N62A H62A 0.86 . ?
N62A H62B 0.86 . ?
N63A H63A 0.86 . ?
N63A H63B 0.86 . ?
N64A N65A 1.385(11) . ?
N64A H64A 0.86 . ?
N65A H65A 0.86 . ?
N65A H65B 0.86 . ?
C61B N62B 1.305(6) . ?
C61B N63B 1.313(6) . ?
C61B N64B 1.324(6) . ?
N62B H62C 0.860(13) . ?
N62B H62D 0.86(2) . ?
N63B H63C 0.860(13) . ?
N63B H63D 0.860(15) . ?
N64B N65B 1.367(14) . ?
N64B H64B 0.86(2) . ?
N65B H65C 0.86 . ?
N65B H65D 0.86 . ?
